data_4085878
loop_
_publ_author_name
'Pfaff, Ulrike'
'Hildebrandt, Alexander'
'Korb, Marcus'
'Schaarschmidt, Dieter'
'Rosenkranz, Marco'
'Popov, Alexey'
'Lang, Heinrich'

_publ_section_title
;
 Five-Membered Heterocycles as Linking Units in Strongly Coupled
 Homobimetallic Group 8 Metal Half-Sandwich Complexes
;
_journal_issue 12
_journal_name_full Organometallics
_journal_page_first 2826
_journal_paper_doi 10.1021/acs.organomet.5b00104
_journal_volume 34
_journal_year 2015
_chemical_formula_moiety 'C70 H60 Fe2 O P4'
_chemical_formula_sum 'C70 H60 Fe2 O P4'
_chemical_formula_weight 1152.76
_chemical_name_systematic
;
 ?
;
_space_group_crystal_system monoclinic
_space_group_IT_number 14
_space_group_name_Hall '-P 2ybc'
_space_group_name_H-M_alt 'P 1 21/c 1'
_symmetry_space_group_name_Hall '-P 2ybc'
_symmetry_space_group_name_H-M 'P 1 21/c 1'
_atom_sites_solution_hydrogens geom
_audit_creation_method SHELXL-2013
_cell_angle_alpha 90
_cell_angle_beta 94.250(2)
_cell_angle_gamma 90
_cell_formula_units_Z 4
_cell_length_a 9.6703(2)
_cell_length_b 25.2992(5)
_cell_length_c 22.6350(5)
_cell_measurement_reflns_used 8738
_cell_measurement_temperature 105.00(10)
_cell_measurement_theta_max 70.8760
_cell_measurement_theta_min 3.4911
_cell_volume 5522.4(2)
_computing_cell_refinement
;
CrysAlisPro, Agilent Technologies,
Version 1.171.35.19 (release 27-10-2011 CrysAlis171 .NET)
(compiled Oct 27 2011,15:02:11)
;
_computing_data_collection
;
CrysAlisPro, Agilent Technologies,
Version 1.171.35.19 (release 27-10-2011 CrysAlis171 .NET)
(compiled Oct 27 2011,15:02:11)
;
_computing_data_reduction
;
CrysAlisPro, Agilent Technologies,
Version 1.171.35.19 (release 27-10-2011 CrysAlis171 .NET)
(compiled Oct 27 2011,15:02:11)
;
_computing_structure_refinement 'SHELXL-2013 (Sheldrick, 2013)'
_computing_structure_solution 'SHELXS-2013 (Sheldrick, 2013)'
_diffrn_ambient_temperature 105.00(10)
_diffrn_measured_fraction_theta_full 0.981
_diffrn_measured_fraction_theta_max 0.981
_diffrn_measurement_device_type 'Oxford Gemini S'
_diffrn_measurement_method '\w scans'
_diffrn_radiation_type CuK\a
_diffrn_radiation_wavelength 1.54184
_diffrn_reflns_av_R_equivalents 0.0351
_diffrn_reflns_av_unetI/netI 0.0489
_diffrn_reflns_laue_measured_fraction_full 0.981
_diffrn_reflns_laue_measured_fraction_max 0.981
_diffrn_reflns_limit_h_max 10
_diffrn_reflns_limit_h_min -11
_diffrn_reflns_limit_k_max 29
_diffrn_reflns_limit_k_min -26
_diffrn_reflns_limit_l_max 27
_diffrn_reflns_limit_l_min -24
_diffrn_reflns_number 20435
_diffrn_reflns_point_group_measured_fraction_full 0.981
_diffrn_reflns_point_group_measured_fraction_max 0.981
_diffrn_reflns_theta_full 67.500
_diffrn_reflns_theta_max 67.499
_diffrn_reflns_theta_min 3.494
_diffrn_standards_decay_% 0
_diffrn_standards_interval_count 50
_diffrn_standards_interval_time 10
_diffrn_standards_number 2
_exptl_absorpt_coefficient_mu 5.661
_exptl_absorpt_correction_T_max 1.00000
_exptl_absorpt_correction_T_min 0.72331
_exptl_absorpt_correction_type multi-scan
_exptl_absorpt_process_details
;
CrysAlisPro, Agilent Technologies,
Version 1.171.35.19 (release 27-10-2011 CrysAlis171 .NET)
(compiled Oct 27 2011,15:02:11)
Empirical absorption correction using spherical harmonics,
 implemented in SCALE3 ABSPACK scaling algorithm.
;
_exptl_crystal_colour 'dark red'
_exptl_crystal_density_diffrn 1.386
_exptl_crystal_description block
_exptl_crystal_F_000 2400
_exptl_crystal_size_max 0.35
_exptl_crystal_size_mid 0.25
_exptl_crystal_size_min 0.25
_refine_diff_density_max 0.788
_refine_diff_density_min -0.567
_refine_diff_density_rms 0.086
_refine_ls_extinction_method none
_refine_ls_goodness_of_fit_ref 1.015
_refine_ls_hydrogen_treatment constr
_refine_ls_matrix_type full
_refine_ls_number_parameters 694
_refine_ls_number_reflns 9772
_refine_ls_number_restraints 0
_refine_ls_restrained_S_all 1.015
_refine_ls_R_factor_all 0.0541
_refine_ls_R_factor_gt 0.0489
_refine_ls_shift/su_max 0.002
_refine_ls_shift/su_mean 0.000
_refine_ls_structure_factor_coef Fsqd
_refine_ls_weighting_details 'w=1/[\s^2^(Fo^2^)+(0.0926P)^2^] where P=(Fo^2^+2Fc^2^)/3'
_refine_ls_weighting_scheme calc
_refine_ls_wR_factor_gt 0.1247
_refine_ls_wR_factor_ref 0.1282
_reflns_Friedel_coverage 0.000
_reflns_number_gt 8748
_reflns_number_total 9772
_reflns_threshold_expression 'I > 2\s(I)'
_cod_data_source_file om5b00104_si_002.cif
_cod_data_source_block shelx
_cod_depositor_comments 'Adding full bibliography for 4085876--4085880.cif.'
_cod_database_code 4085878
_shelx_space_group_comment
;
The symmetry employed for this shelxl refinement is uniquely defined
by the following loop, which should always be used as a source of
symmetry information in preference to the above space-group names.
They are only intended as comments.
;
_shelxl_version_number 2013-4

loop_
_space_group_symop_operation_xyz
'x, y, z'
'-x, y+1/2, -z+1/2'
'-x, -y, -z'
'x, -y-1/2, z-1/2'

loop_
_atom_site_label
_atom_site_type_symbol
_atom_site_fract_x
_atom_site_fract_y
_atom_site_fract_z
_atom_site_U_iso_or_equiv
_atom_site_adp_type
_atom_site_occupancy
_atom_site_site_symmetry_order
_atom_site_calc_flag
_atom_site_refinement_flags_posn
_atom_site_refinement_flags_adp
C1 C 0.1139(3) 0.68480(10) 0.93972(13) 0.0264(6) Uani 1 1 d . .
H1 H 0.0427 0.6802 0.9102 0.032 Uiso 1 1 calc R U
C2 C 0.1003(3) 0.70672(11) 0.99692(13) 0.0300(6) Uani 1 1 d . .
H2 H 0.0188 0.7190 1.0115 0.036 Uiso 1 1 calc R U
C3 C 0.2331(3) 0.70651(11) 1.02760(12) 0.0324(6) Uani 1 1 d . .
H3 H 0.2543 0.7187 1.0660 0.039 Uiso 1 1 calc R U
C4 C 0.3281(3) 0.68461(11) 0.98974(12) 0.0288(6) Uani 1 1 d . .
H4 H 0.4225 0.6799 0.9991 0.035 Uiso 1 1 calc R U
C5 C 0.2557(3) 0.67118(10) 0.93576(12) 0.0261(6) Uani 1 1 d . .
H5 H 0.2937 0.6561 0.9032 0.031 Uiso 1 1 calc R U
C6 C 0.2463(3) 0.85978(10) 1.04386(10) 0.0211(5) Uani 1 1 d . .
C7 C 0.1120(3) 0.84843(11) 1.05588(11) 0.0250(5) Uani 1 1 d . .
H7 H 0.0677 0.8189 1.0389 0.030 Uiso 1 1 calc R U
C8 C 0.0423(3) 0.88098(12) 1.09345(12) 0.0306(6) Uani 1 1 d . .
H8 H -0.0484 0.8731 1.1014 0.037 Uiso 1 1 calc R U
C9 C 0.1077(3) 0.92512(11) 1.11899(11) 0.0306(6) Uani 1 1 d . .
H9 H 0.0608 0.9469 1.1439 0.037 Uiso 1 1 calc R U
C10 C 0.2414(3) 0.93644(11) 1.10744(12) 0.0310(6) Uani 1 1 d . .
H10 H 0.2854 0.9659 1.1246 0.037 Uiso 1 1 calc R U
C11 C 0.3112(3) 0.90412(11) 1.07034(12) 0.0287(6) Uani 1 1 d . .
H11 H 0.4022 0.9120 1.0629 0.034 Uiso 1 1 calc R U
C12 C 0.4958(3) 0.80286(10) 1.04603(11) 0.0244(5) Uani 1 1 d . .
C13 C 0.4791(3) 0.79466(13) 1.10602(13) 0.0359(7) Uani 1 1 d . .
H13 H 0.3908 0.7963 1.1196 0.043 Uiso 1 1 calc R U
C14 C 0.5918(4) 0.78409(15) 1.14567(14) 0.0468(9) Uani 1 1 d . .
H14 H 0.5785 0.7786 1.1855 0.056 Uiso 1 1 calc R U
C15 C 0.7225(4) 0.78171(14) 1.12645(16) 0.0470(9) Uani 1 1 d . .
H15 H 0.7986 0.7760 1.1533 0.056 Uiso 1 1 calc R U
C16 C 0.7404(3) 0.78793(13) 1.06690(16) 0.0407(7) Uani 1 1 d . .
H16 H 0.8288 0.7852 1.0535 0.049 Uiso 1 1 calc R U
C17 C 0.6271(3) 0.79828(11) 1.02648(14) 0.0306(6) Uani 1 1 d . .
H17 H 0.6402 0.8021 0.9864 0.037 Uiso 1 1 calc R U
C18 C 0.4091(3) 0.86437(10) 0.94101(11) 0.0225(5) Uani 1 1 d . .
H18A H 0.3848 0.9002 0.9514 0.027 Uiso 1 1 calc R U
H18B H 0.5094 0.8620 0.9424 0.027 Uiso 1 1 calc R U
C19 C 0.3483(3) 0.85200(10) 0.87844(11) 0.0210(5) Uani 1 1 d . .
H19A H 0.4088 0.8654 0.8495 0.025 Uiso 1 1 calc R U
H19B H 0.2581 0.8685 0.8713 0.025 Uiso 1 1 calc R U
C20 C 0.5108(3) 0.76070(10) 0.85698(11) 0.0220(5) Uani 1 1 d . .
C21 C 0.5841(3) 0.72356(12) 0.89126(13) 0.0317(6) Uani 1 1 d . .
H21 H 0.5419 0.7065 0.9216 0.038 Uiso 1 1 calc R U
C22 C 0.7211(3) 0.71146(14) 0.88080(16) 0.0409(7) Uani 1 1 d . .
H22 H 0.7701 0.6865 0.9041 0.049 Uiso 1 1 calc R U
C23 C 0.7834(3) 0.73674(13) 0.83568(15) 0.0366(7) Uani 1 1 d . .
H23 H 0.8747 0.7289 0.8287 0.044 Uiso 1 1 calc R U
C24 C 0.7112(3) 0.77334(13) 0.80122(13) 0.0349(7) Uani 1 1 d . .
H24 H 0.7536 0.7902 0.7708 0.042 Uiso 1 1 calc R U
C25 C 0.5750(3) 0.78530(12) 0.81147(13) 0.0308(6) Uani 1 1 d . .
H25 H 0.5263 0.8100 0.7877 0.037 Uiso 1 1 calc R U
C26 C 0.2416(3) 0.76826(11) 0.79909(10) 0.0211(5) Uani 1 1 d . .
C27 C 0.2766(3) 0.72472(11) 0.76522(12) 0.0263(6) Uani 1 1 d . .
H27 H 0.3468 0.7020 0.7796 0.032 Uiso 1 1 calc R U
C28 C 0.2081(3) 0.71510(12) 0.71073(12) 0.0310(6) Uani 1 1 d . .
H28 H 0.2310 0.6856 0.6890 0.037 Uiso 1 1 calc R U
C29 C 0.1051(3) 0.74921(12) 0.68807(12) 0.0325(7) Uani 1 1 d . .
H29 H 0.0618 0.7435 0.6506 0.039 Uiso 1 1 calc R U
C30 C 0.0672(3) 0.79191(12) 0.72166(12) 0.0307(6) Uani 1 1 d . .
H30 H -0.0034 0.8144 0.7069 0.037 Uiso 1 1 calc R U
C31 C 0.1337(3) 0.80146(11) 0.77717(11) 0.0243(5) Uani 1 1 d . .
H31 H 0.1067 0.8298 0.7997 0.029 Uiso 1 1 calc R U
C32 C 0.0919(3) 0.80006(10) 0.92599(10) 0.0216(5) Uani 1 1 d . .
C33 C -0.0025(3) 0.83065(10) 0.91197(10) 0.0209(5) Uani 1 1 d . .
C34 C -0.1131(3) 0.86696(10) 0.90603(11) 0.0208(5) Uani 1 1 d . .
C35 C -0.1879(3) 0.89110(11) 0.94705(11) 0.0246(5) Uani 1 1 d . .
H35 H -0.1767 0.8865 0.9879 0.030 Uiso 1 1 calc R U
C36 C -0.2857(3) 0.92436(11) 0.91602(11) 0.0241(5) Uani 1 1 d . .
H36 H -0.3513 0.9455 0.9327 0.029 Uiso 1 1 calc R U
C37 C -0.2665(3) 0.91983(10) 0.85740(11) 0.0217(5) Uani 1 1 d . .
C38 C -0.3347(3) 0.94529(10) 0.80788(11) 0.0216(5) Uani 1 1 d . .
C39 C -0.4045(3) 0.97383(10) 0.77401(11) 0.0224(5) Uani 1 1 d . .
C40 C -0.4252(3) 1.09217(11) 0.75959(12) 0.0328(7) Uani 1 1 d . .
H40 H -0.4125 1.0984 0.8001 0.039 Uiso 1 1 calc R U
C41 C -0.3262(3) 1.06993(11) 0.72333(14) 0.0330(6) Uani 1 1 d . .
H41 H -0.2370 1.0592 0.7361 0.040 Uiso 1 1 calc R U
C42 C -0.3864(3) 1.06703(11) 0.66490(13) 0.0302(6) Uani 1 1 d . .
H42 H -0.3443 1.0540 0.6323 0.036 Uiso 1 1 calc R U
C43 C -0.5239(3) 1.08771(11) 0.66479(12) 0.0301(6) Uani 1 1 d . .
H43 H -0.5875 1.0905 0.6320 0.036 Uiso 1 1 calc R U
C44 C -0.5459(3) 1.10312(11) 0.72285(13) 0.0315(6) Uani 1 1 d . .
H44 H -0.6269 1.1181 0.7351 0.038 Uiso 1 1 calc R U
C45 C -0.7198(3) 0.99411(10) 0.83532(11) 0.0235(5) Uani 1 1 d . .
C46 C -0.8408(3) 0.97227(11) 0.85419(12) 0.0270(6) Uani 1 1 d . .
H46 H -0.9050 0.9570 0.8267 0.032 Uiso 1 1 calc R U
C47 C -0.8666(3) 0.97302(11) 0.91357(13) 0.0292(6) Uani 1 1 d . .
H47 H -0.9470 0.9577 0.9260 0.035 Uiso 1 1 calc R U
C48 C -0.7729(3) 0.99651(12) 0.95420(12) 0.0312(6) Uani 1 1 d . .
H48 H -0.7910 0.9979 0.9939 0.037 Uiso 1 1 calc R U
C49 C -0.6514(3) 1.01799(12) 0.93578(12) 0.0320(6) Uani 1 1 d . .
H49 H -0.5875 1.0333 0.9634 0.038 Uiso 1 1 calc R U
C50 C -0.6247(3) 1.01677(11) 0.87623(12) 0.0284(6) Uani 1 1 d . .
H50 H -0.5430 1.0312 0.8640 0.034 Uiso 1 1 calc R U
C51 C -0.8388(3) 1.04265(11) 0.73199(12) 0.0247(5) Uani 1 1 d . .
C52 C -0.8982(3) 1.04242(12) 0.67425(12) 0.0294(6) Uani 1 1 d . .
H52 H -0.8751 1.0160 0.6482 0.035 Uiso 1 1 calc R U
C53 C -0.9920(3) 1.08157(12) 0.65518(13) 0.0323(6) Uani 1 1 d . .
H53 H -1.0328 1.0808 0.6167 0.039 Uiso 1 1 calc R U
C54 C -1.0248(3) 1.12149(12) 0.69294(13) 0.0329(6) Uani 1 1 d . .
H54 H -1.0872 1.1477 0.6800 0.040 Uiso 1 1 calc R U
C55 C -0.9649(3) 1.12246(12) 0.75004(13) 0.0323(6) Uani 1 1 d . .
H55 H -0.9864 1.1495 0.7756 0.039 Uiso 1 1 calc R U
C56 C -0.8729(3) 1.08335(11) 0.76927(12) 0.0291(6) Uani 1 1 d . .
H56 H -0.8331 1.0843 0.8079 0.035 Uiso 1 1 calc R U
C57 C -0.7502(3) 0.93128(11) 0.72849(12) 0.0258(5) Uani 1 1 d . .
H57A H -0.7817 0.9105 0.7609 0.031 Uiso 1 1 calc R U
H57B H -0.8264 0.9345 0.6983 0.031 Uiso 1 1 calc R U
C58 C -0.6280(3) 0.90397(11) 0.70280(11) 0.0266(6) Uani 1 1 d . .
H58A H -0.6604 0.8758 0.6762 0.032 Uiso 1 1 calc R U
H58B H -0.5669 0.8889 0.7343 0.032 Uiso 1 1 calc R U
C59 C -0.6465(3) 0.96249(11) 0.59274(11) 0.0265(6) Uani 1 1 d . .
C60 C -0.7617(3) 0.93069(12) 0.57751(12) 0.0312(6) Uani 1 1 d . .
H60 H -0.7820 0.9025 0.6018 0.037 Uiso 1 1 calc R U
C61 C -0.8463(3) 0.94061(13) 0.52648(13) 0.0360(7) Uani 1 1 d . .
H61 H -0.9223 0.9190 0.5167 0.043 Uiso 1 1 calc R U
C62 C -0.8182(3) 0.98212(14) 0.49043(13) 0.0384(7) Uani 1 1 d . .
H62 H -0.8762 0.9891 0.4567 0.046 Uiso 1 1 calc R U
C63 C -0.7040(4) 1.01358(14) 0.50426(13) 0.0388(7) Uani 1 1 d . .
H63 H -0.6844 1.0416 0.4797 0.047 Uiso 1 1 calc R U
C64 C -0.6181(3) 1.00332(13) 0.55495(12) 0.0323(6) Uani 1 1 d . .
H64 H -0.5402 1.0243 0.5636 0.039 Uiso 1 1 calc R U
C65 C -0.3866(3) 0.91857(11) 0.63580(11) 0.0272(6) Uani 1 1 d . .
C66 C -0.2523(3) 0.93454(12) 0.65308(12) 0.0303(6) Uani 1 1 d . .
H66 H -0.2372 0.9626 0.6793 0.036 Uiso 1 1 calc R U
C67 C -0.1410(3) 0.90859(14) 0.63122(13) 0.0376(7) Uani 1 1 d . .
H67 H -0.0511 0.9195 0.6427 0.045 Uiso 1 1 calc R U
C68 C -0.1622(4) 0.86672(14) 0.59252(15) 0.0428(8) Uani 1 1 d . .
H68 H -0.0868 0.8495 0.5780 0.051 Uiso 1 1 calc R U
C69 C -0.2960(4) 0.85036(14) 0.57531(15) 0.0434(8) Uani 1 1 d . .
H69 H -0.3106 0.8221 0.5493 0.052 Uiso 1 1 calc R U
C70 C -0.4078(3) 0.87639(12) 0.59707(13) 0.0354(7) Uani 1 1 d . .
H70 H -0.4977 0.8655 0.5856 0.042 Uiso 1 1 calc R U
O1 O -0.15885(18) 0.88484(7) 0.84991(7) 0.0214(4) Uani 1 1 d . .
P1 P 0.34246(6) 0.81764(2) 0.99533(3) 0.01848(14) Uani 1 1 d . .
P2 P 0.33223(6) 0.77946(2) 0.87206(3) 0.01760(14) Uani 1 1 d . .
P3 P -0.69505(6) 0.99823(2) 0.75564(3) 0.01998(15) Uani 1 1 d . .
P4 P -0.53531(7) 0.95433(3) 0.66228(3) 0.02141(15) Uani 1 1 d . .
Fe1 Fe 0.23686(4) 0.75231(2) 0.95051(2) 0.01634(11) Uani 1 1 d . .
Fe2 Fe -0.50195(4) 1.02139(2) 0.72074(2) 0.01948(12) Uani 1 1 d . .

loop_
_atom_site_aniso_label
_atom_site_aniso_U_11
_atom_site_aniso_U_22
_atom_site_aniso_U_33
_atom_site_aniso_U_23
_atom_site_aniso_U_13
_atom_site_aniso_U_12
C1 0.0285(14) 0.0149(12) 0.0345(14) 0.0025(10) -0.0065(11) -0.0067(10)
C2 0.0363(15) 0.0200(13) 0.0352(14) 0.0069(11) 0.0120(12) -0.0027(11)
C3 0.0551(19) 0.0211(13) 0.0202(12) 0.0069(11) -0.0036(12) -0.0057(13)
C4 0.0323(14) 0.0187(13) 0.0336(14) 0.0093(11) -0.0093(12) 0.0026(11)
C5 0.0356(15) 0.0123(12) 0.0302(13) -0.0010(10) 0.0018(11) 0.0012(10)
C6 0.0285(13) 0.0181(12) 0.0158(11) 0.0014(9) -0.0046(10) 0.0042(10)
C7 0.0282(14) 0.0255(13) 0.0201(11) -0.0024(10) -0.0058(10) 0.0012(11)
C8 0.0276(14) 0.0390(16) 0.0246(13) -0.0055(12) -0.0014(11) 0.0084(12)
C9 0.0424(17) 0.0277(14) 0.0207(12) -0.0028(11) -0.0045(11) 0.0146(12)
C10 0.0481(18) 0.0208(13) 0.0228(12) -0.0035(11) -0.0054(12) -0.0005(12)
C11 0.0342(15) 0.0242(14) 0.0271(13) -0.0056(11) -0.0019(11) -0.0039(12)
C12 0.0262(13) 0.0211(13) 0.0247(12) -0.0034(10) -0.0068(10) 0.0018(10)
C13 0.0325(15) 0.0445(18) 0.0292(14) 0.0015(13) -0.0070(12) 0.0067(14)
C14 0.052(2) 0.054(2) 0.0310(15) 0.0013(15) -0.0176(15) 0.0143(17)
C15 0.0411(19) 0.045(2) 0.0501(19) -0.0030(16) -0.0255(16) 0.0082(15)
C16 0.0244(15) 0.0351(17) 0.061(2) -0.0004(15) -0.0086(14) 0.0025(13)
C17 0.0249(14) 0.0254(14) 0.0402(15) -0.0010(12) -0.0056(12) 0.0008(11)
C18 0.0261(13) 0.0175(12) 0.0233(12) -0.0015(10) -0.0015(10) -0.0025(10)
C19 0.0235(12) 0.0174(12) 0.0216(12) 0.0023(10) -0.0010(10) -0.0003(10)
C20 0.0210(12) 0.0190(12) 0.0252(12) -0.0068(10) -0.0046(10) 0.0013(10)
C21 0.0264(14) 0.0302(15) 0.0380(15) 0.0025(12) -0.0003(12) 0.0044(12)
C22 0.0278(15) 0.0370(17) 0.0563(19) 0.0035(15) -0.0068(14) 0.0113(13)
C23 0.0220(14) 0.0385(17) 0.0490(17) -0.0138(14) 0.0013(13) 0.0004(13)
C24 0.0284(15) 0.0408(17) 0.0357(15) -0.0079(13) 0.0048(12) -0.0045(13)
C25 0.0284(14) 0.0323(15) 0.0314(14) 0.0014(12) 0.0005(11) 0.0023(12)
C26 0.0216(12) 0.0214(13) 0.0198(11) 0.0008(10) -0.0010(10) -0.0031(10)
C27 0.0267(13) 0.0238(13) 0.0278(13) -0.0006(11) -0.0016(11) -0.0020(11)
C28 0.0354(15) 0.0310(15) 0.0263(13) -0.0093(12) -0.0002(12) -0.0082(12)
C29 0.0323(15) 0.0435(18) 0.0206(12) -0.0021(12) -0.0066(11) -0.0112(13)
C30 0.0275(14) 0.0370(16) 0.0262(13) 0.0076(12) -0.0078(11) -0.0031(12)
C31 0.0236(13) 0.0247(13) 0.0240(12) 0.0030(10) -0.0029(10) -0.0015(11)
C32 0.0241(13) 0.0223(13) 0.0177(11) -0.0020(10) -0.0030(10) -0.0029(10)
C33 0.0218(12) 0.0204(12) 0.0193(11) 0.0011(10) -0.0051(9) -0.0004(10)
C34 0.0211(12) 0.0207(12) 0.0195(11) 0.0037(10) -0.0070(9) -0.0004(10)
C35 0.0249(13) 0.0289(14) 0.0195(11) 0.0054(10) -0.0014(10) 0.0019(11)
C36 0.0229(13) 0.0250(13) 0.0244(12) 0.0018(10) 0.0013(10) 0.0055(10)
C37 0.0223(12) 0.0178(12) 0.0241(12) 0.0014(10) -0.0056(10) 0.0012(10)
C38 0.0253(13) 0.0195(12) 0.0189(11) -0.0007(10) -0.0059(10) 0.0008(10)
C39 0.0251(13) 0.0210(13) 0.0204(12) -0.0030(10) -0.0028(10) -0.0007(10)
C40 0.0519(18) 0.0178(13) 0.0275(13) 0.0004(11) -0.0049(13) -0.0129(13)
C41 0.0277(14) 0.0237(14) 0.0459(17) 0.0100(12) -0.0090(12) -0.0087(11)
C42 0.0350(15) 0.0243(14) 0.0317(14) 0.0069(11) 0.0055(12) -0.0040(12)
C43 0.0375(16) 0.0203(13) 0.0313(14) 0.0128(11) -0.0060(12) 0.0011(11)
C44 0.0372(16) 0.0143(12) 0.0435(16) 0.0042(11) 0.0060(13) 0.0001(11)
C45 0.0309(14) 0.0172(12) 0.0215(12) 0.0042(10) -0.0030(10) 0.0057(10)
C46 0.0303(14) 0.0215(13) 0.0285(13) 0.0020(11) -0.0021(11) 0.0024(11)
C47 0.0326(15) 0.0223(13) 0.0335(14) 0.0060(11) 0.0066(12) 0.0021(11)
C48 0.0417(17) 0.0294(15) 0.0226(13) 0.0040(11) 0.0025(12) 0.0082(12)
C49 0.0384(16) 0.0347(16) 0.0219(13) -0.0012(11) -0.0045(12) -0.0020(13)
C50 0.0297(14) 0.0304(15) 0.0245(13) 0.0025(11) -0.0027(11) 0.0011(12)
C51 0.0244(13) 0.0241(13) 0.0252(12) 0.0046(10) -0.0020(10) -0.0013(11)
C52 0.0325(15) 0.0272(14) 0.0277(13) 0.0006(11) -0.0039(11) 0.0031(12)
C53 0.0323(15) 0.0350(16) 0.0282(13) 0.0066(12) -0.0085(11) 0.0051(12)
C54 0.0285(14) 0.0323(15) 0.0373(15) 0.0104(12) -0.0025(12) 0.0093(12)
C55 0.0351(16) 0.0271(15) 0.0348(14) 0.0012(12) 0.0022(12) 0.0065(12)
C56 0.0329(15) 0.0271(14) 0.0267(13) 0.0031(11) -0.0025(11) 0.0045(12)
C57 0.0293(14) 0.0218(13) 0.0254(12) 0.0005(10) -0.0033(11) -0.0052(11)
C58 0.0315(14) 0.0242(13) 0.0225(12) 0.0008(10) -0.0094(11) -0.0037(11)
C59 0.0297(14) 0.0293(14) 0.0194(12) -0.0036(11) -0.0067(10) 0.0075(11)
C60 0.0331(15) 0.0307(15) 0.0283(13) -0.0057(12) -0.0071(12) 0.0034(12)
C61 0.0357(16) 0.0401(17) 0.0300(14) -0.0091(13) -0.0120(12) 0.0049(13)
C62 0.0401(17) 0.0476(19) 0.0254(14) -0.0056(13) -0.0129(13) 0.0112(14)
C63 0.0482(19) 0.0392(17) 0.0276(14) 0.0035(13) -0.0069(13) 0.0059(15)
C64 0.0351(15) 0.0373(16) 0.0234(13) 0.0007(12) -0.0059(11) 0.0024(13)
C65 0.0336(15) 0.0260(14) 0.0207(12) 0.0026(10) -0.0060(11) 0.0065(11)
C66 0.0348(15) 0.0332(15) 0.0218(12) -0.0019(11) -0.0050(11) 0.0052(12)
C67 0.0312(15) 0.0461(18) 0.0343(15) 0.0012(14) -0.0048(12) 0.0113(14)
C68 0.0439(18) 0.0450(19) 0.0393(16) -0.0015(14) 0.0012(14) 0.0201(15)
C69 0.053(2) 0.0356(17) 0.0400(16) -0.0116(14) -0.0064(15) 0.0135(15)
C70 0.0377(16) 0.0297(15) 0.0372(15) -0.0049(13) -0.0087(13) 0.0052(13)
O1 0.0232(9) 0.0221(9) 0.0177(8) 0.0008(7) -0.0058(7) 0.0047(7)
P1 0.0205(3) 0.0163(3) 0.0176(3) -0.0020(2) -0.0055(2) -0.0001(2)
P2 0.0198(3) 0.0153(3) 0.0169(3) 0.0001(2) -0.0037(2) 0.0022(2)
P3 0.0235(3) 0.0170(3) 0.0186(3) 0.0016(2) -0.0040(2) 0.0004(2)
P4 0.0249(3) 0.0202(3) 0.0180(3) 0.0000(2) -0.0063(2) 0.0025(2)
Fe1 0.0188(2) 0.0131(2) 0.01621(19) 0.00003(13) -0.00474(15) 0.00090(14)
Fe2 0.0237(2) 0.0159(2) 0.0178(2) 0.00251(14) -0.00525(15) -0.00031(15)

loop_
_atom_type_symbol
_atom_type_description
_atom_type_scat_dispersion_real
_atom_type_scat_dispersion_imag
_atom_type_scat_source
C C 0.0181 0.0091 'International Tables Vol C Tables 4.2.6.8 and 6.1.1.4'
H H 0.0000 0.0000 'International Tables Vol C Tables 4.2.6.8 and 6.1.1.4'
O O 0.0492 0.0322 'International Tables Vol C Tables 4.2.6.8 and 6.1.1.4'
P P 0.2955 0.4335 'International Tables Vol C Tables 4.2.6.8 and 6.1.1.4'
Fe Fe -1.1336 3.1974 'International Tables Vol C Tables 4.2.6.8 and 6.1.1.4'

loop_
_geom_angle_atom_site_label_1
_geom_angle_atom_site_label_2
_geom_angle_atom_site_label_3
_geom_angle
C2 C1 C5 107.8(2)
C2 C1 Fe1 70.39(15)
C5 C1 Fe1 70.22(15)
C2 C1 H1 126.1
C5 C1 H1 126.1
Fe1 C1 H1 124.9
C3 C2 C1 107.7(3)
C3 C2 Fe1 70.42(16)
C1 C2 Fe1 69.78(15)
C3 C2 H2 126.2
C1 C2 H2 126.2
Fe1 C2 H2 125.2
C2 C3 C4 108.1(2)
C2 C3 Fe1 70.14(15)
C4 C3 Fe1 70.15(15)
C2 C3 H3 126.0
C4 C3 H3 126.0
Fe1 C3 H3 125.3
C5 C4 C3 108.5(3)
C5 C4 Fe1 70.23(15)
C3 C4 Fe1 70.40(15)
C5 C4 H4 125.7
C3 C4 H4 125.7
Fe1 C4 H4 125.2
C4 C5 C1 107.9(3)
C4 C5 Fe1 70.55(15)
C1 C5 Fe1 69.90(15)
C4 C5 H5 126.1
C1 C5 H5 126.1
Fe1 C5 H5 125.1
C7 C6 C11 118.8(2)
C7 C6 P1 121.7(2)
C11 C6 P1 119.5(2)
C6 C7 C8 120.3(3)
C6 C7 H7 119.9
C8 C7 H7 119.9
C9 C8 C7 120.2(3)
C9 C8 H8 119.9
C7 C8 H8 119.9
C10 C9 C8 119.8(3)
C10 C9 H9 120.1
C8 C9 H9 120.1
C9 C10 C11 120.2(3)
C9 C10 H10 119.9
C11 C10 H10 119.9
C10 C11 C6 120.7(3)
C10 C11 H11 119.6
C6 C11 H11 119.6
C17 C12 C13 118.4(3)
C17 C12 P1 122.3(2)
C13 C12 P1 119.3(2)
C14 C13 C12 121.1(3)
C14 C13 H13 119.4
C12 C13 H13 119.4
C15 C14 C13 120.2(3)
C15 C14 H14 119.9
C13 C14 H14 119.9
C14 C15 C16 119.4(3)
C14 C15 H15 120.3
C16 C15 H15 120.3
C15 C16 C17 120.7(3)
C15 C16 H16 119.6
C17 C16 H16 119.6
C12 C17 C16 120.0(3)
C12 C17 H17 120.0
C16 C17 H17 120.0
C19 C18 P1 110.86(17)
C19 C18 H18A 109.5
P1 C18 H18A 109.5
C19 C18 H18B 109.5
P1 C18 H18B 109.5
H18A C18 H18B 108.1
C18 C19 P2 107.52(17)
C18 C19 H19A 110.2
P2 C19 H19A 110.2
C18 C19 H19B 110.2
P2 C19 H19B 110.2
H19A C19 H19B 108.5
C21 C20 C25 118.9(3)
C21 C20 P2 121.3(2)
C25 C20 P2 119.8(2)
C20 C21 C22 120.5(3)
C20 C21 H21 119.7
C22 C21 H21 119.7
C23 C22 C21 119.7(3)
C23 C22 H22 120.2
C21 C22 H22 120.2
C24 C23 C22 120.2(3)
C24 C23 H23 119.9
C22 C23 H23 119.9
C23 C24 C25 120.2(3)
C23 C24 H24 119.9
C25 C24 H24 119.9
C24 C25 C20 120.6(3)
C24 C25 H25 119.7
C20 C25 H25 119.7
C27 C26 C31 118.8(2)
C27 C26 P2 119.8(2)
C31 C26 P2 121.3(2)
C28 C27 C26 120.7(3)
C28 C27 H27 119.7
C26 C27 H27 119.7
C27 C28 C29 120.4(3)
C27 C28 H28 119.8
C29 C28 H28 119.8
C30 C29 C28 119.6(3)
C30 C29 H29 120.2
C28 C29 H29 120.2
C29 C30 C31 120.5(3)
C29 C30 H30 119.7
C31 C30 H30 119.7
C30 C31 C26 119.9(3)
C30 C31 H31 120.0
C26 C31 H31 120.0
C33 C32 Fe1 178.0(2)
C32 C33 C34 170.4(3)
C35 C34 O1 109.1(2)
C35 C34 C33 131.7(2)
O1 C34 C33 119.2(2)
C34 C35 C36 107.3(2)
C34 C35 H35 126.3
C36 C35 H35 126.3
C37 C36 C35 107.5(2)
C37 C36 H36 126.3
C35 C36 H36 126.3
C36 C37 O1 109.4(2)
C36 C37 C38 130.3(3)
O1 C37 C38 120.3(2)
C39 C38 C37 166.5(3)
C38 C39 Fe2 175.9(2)
C44 C40 C41 107.5(2)
C44 C40 Fe2 70.72(16)
C41 C40 Fe2 69.77(16)
C44 C40 H40 126.2
C41 C40 H40 126.2
Fe2 C40 H40 124.9
C42 C41 C40 108.3(3)
C42 C41 Fe2 70.39(16)
C40 C41 Fe2 70.65(16)
C42 C41 H41 125.9
C40 C41 H41 125.9
Fe2 C41 H41 124.7
C41 C42 C43 107.6(3)
C41 C42 Fe2 70.35(16)
C43 C42 Fe2 70.43(16)
C41 C42 H42 126.2
C43 C42 H42 126.2
Fe2 C42 H42 124.6
C44 C43 C42 107.8(3)
C44 C43 Fe2 70.91(15)
C42 C43 Fe2 69.77(15)
C44 C43 H43 126.1
C42 C43 H43 126.1
Fe2 C43 H43 124.8
C43 C44 C40 108.8(3)
C43 C44 Fe2 70.23(16)
C40 C44 Fe2 70.22(16)
C43 C44 H44 125.6
C40 C44 H44 125.6
Fe2 C44 H44 125.5
C50 C45 C46 119.5(3)
C50 C45 P3 120.4(2)
C46 C45 P3 119.8(2)
C47 C46 C45 120.6(3)
C47 C46 H46 119.7
C45 C46 H46 119.7
C48 C47 C46 119.8(3)
C48 C47 H47 120.1
C46 C47 H47 120.1
C47 C48 C49 119.9(3)
C47 C48 H48 120.0
C49 C48 H48 120.0
C48 C49 C50 120.4(3)
C48 C49 H49 119.8
C50 C49 H49 119.8
C45 C50 C49 119.8(3)
C45 C50 H50 120.1
C49 C50 H50 120.1
C56 C51 C52 118.4(3)
C56 C51 P3 119.1(2)
C52 C51 P3 121.6(2)
C51 C52 C53 120.3(3)
C51 C52 H52 119.9
C53 C52 H52 119.9
C54 C53 C52 120.4(3)
C54 C53 H53 119.8
C52 C53 H53 119.8
C53 C54 C55 119.7(3)
C53 C54 H54 120.1
C55 C54 H54 120.1
C54 C55 C56 120.0(3)
C54 C55 H55 120.0
C56 C55 H55 120.0
C55 C56 C51 121.2(3)
C55 C56 H56 119.4
C51 C56 H56 119.4
C58 C57 P3 109.07(18)
C58 C57 H57A 109.9
P3 C57 H57A 109.9
C58 C57 H57B 109.9
P3 C57 H57B 109.9
H57A C57 H57B 108.3
C57 C58 P4 107.26(18)
C57 C58 H58A 110.3
P4 C58 H58A 110.3
C57 C58 H58B 110.3
P4 C58 H58B 110.3
H58A C58 H58B 108.5
C64 C59 C60 118.0(3)
C64 C59 P4 118.7(2)
C60 C59 P4 123.2(2)
C61 C60 C59 120.8(3)
C61 C60 H60 119.6
C59 C60 H60 119.6
C62 C61 C60 120.3(3)
C62 C61 H61 119.9
C60 C61 H61 119.9
C61 C62 C63 119.9(3)
C61 C62 H62 120.1
C63 C62 H62 120.1
C62 C63 C64 120.0(3)
C62 C63 H63 120.0
C64 C63 H63 120.0
C59 C64 C63 121.1(3)
C59 C64 H64 119.5
C63 C64 H64 119.5
C70 C65 C66 119.6(3)
C70 C65 P4 120.2(2)
C66 C65 P4 120.2(2)
C67 C66 C65 119.9(3)
C67 C66 H66 120.1
C65 C66 H66 120.1
C68 C67 C66 120.5(3)
C68 C67 H67 119.7
C66 C67 H67 119.7
C67 C68 C69 120.0(3)
C67 C68 H68 120.0
C69 C68 H68 120.0
C68 C69 C70 119.6(3)
C68 C69 H69 120.2
C70 C69 H69 120.2
C65 C70 C69 120.5(3)
C65 C70 H70 119.8
C69 C70 H70 119.8
C37 O1 C34 106.68(19)
C6 P1 C12 99.50(12)
C6 P1 C18 104.06(12)
C12 P1 C18 103.82(13)
C6 P1 Fe1 118.97(9)
C12 P1 Fe1 117.91(9)
C18 P1 Fe1 110.62(8)
C26 P2 C19 104.83(12)
C26 P2 C20 100.64(12)
C19 P2 C20 101.26(12)
C26 P2 Fe1 118.96(8)
C19 P2 Fe1 106.78(8)
C20 P2 Fe1 121.96(9)
C51 P3 C45 99.78(12)
C51 P3 C57 105.53(13)
C45 P3 C57 102.52(12)
C51 P3 Fe2 112.55(9)
C45 P3 Fe2 123.51(9)
C57 P3 Fe2 111.06(9)
C65 P4 C58 104.08(13)
C65 P4 C59 101.35(12)
C58 P4 C59 103.15(13)
C65 P4 Fe2 120.11(10)
C58 P4 Fe2 107.11(9)
C59 P4 Fe2 118.95(9)
C32 Fe1 C1 94.85(11)
C32 Fe1 C5 130.43(11)
C1 Fe1 C5 39.88(11)
C32 Fe1 C2 91.02(12)
C1 Fe1 C2 39.83(11)
C5 Fe1 C2 66.72(11)
C32 Fe1 C4 157.16(12)
C1 Fe1 C4 66.32(11)
C5 Fe1 C4 39.22(11)
C2 Fe1 C4 66.30(12)
C32 Fe1 C3 122.41(12)
C1 Fe1 C3 66.42(11)
C5 Fe1 C3 66.26(11)
C2 Fe1 C3 39.43(12)
C4 Fe1 C3 39.45(12)
C32 Fe1 P1 87.91(8)
C1 Fe1 P1 158.28(8)
C5 Fe1 P1 141.64(8)
C2 Fe1 P1 118.72(9)
C4 Fe1 P1 104.93(8)
C3 Fe1 P1 93.95(8)
C32 Fe1 P2 84.77(8)
C1 Fe1 P2 115.86(8)
C5 Fe1 P2 97.62(8)
C2 Fe1 P2 154.98(9)
C4 Fe1 P2 114.48(9)
C3 Fe1 P2 152.81(10)
P1 Fe1 P2 85.83(3)
C39 Fe2 C41 89.44(11)
C39 Fe2 C42 118.00(12)
C41 Fe2 C42 39.25(12)
C39 Fe2 C43 155.37(12)
C41 Fe2 C43 66.09(11)
C42 Fe2 C43 39.80(12)
C39 Fe2 C40 97.48(11)
C41 Fe2 C40 39.58(13)
C42 Fe2 C40 66.17(12)
C43 Fe2 C40 65.79(11)
C39 Fe2 C44 134.08(12)
C41 Fe2 C44 65.78(12)
C42 Fe2 C44 65.89(12)
C43 Fe2 C44 38.85(12)
C40 Fe2 C44 39.06(12)
C39 Fe2 P4 86.33(8)
C41 Fe2 P4 124.16(10)
C42 Fe2 P4 97.20(9)
C43 Fe2 P4 104.70(9)
C40 Fe2 P4 162.81(9)
C44 Fe2 P4 139.58(9)
C39 Fe2 P3 89.87(8)
C41 Fe2 P3 150.46(10)
C42 Fe2 P3 152.09(9)
C43 Fe2 P3 112.63(9)
C40 Fe2 P3 111.42(9)
C44 Fe2 P3 94.37(9)
P4 Fe2 P3 85.25(3)

loop_
_geom_bond_atom_site_label_1
_geom_bond_atom_site_label_2
_geom_bond_distance
C1 C2 1.423(4)
C1 C5 1.424(4)
C1 Fe1 2.085(3)
C1 H1 0.9300
C2 C3 1.414(4)
C2 Fe1 2.093(3)
C2 H2 0.9300
C3 C4 1.415(4)
C3 Fe1 2.097(3)
C3 H3 0.9300
C4 C5 1.404(4)
C4 Fe1 2.094(3)
C4 H4 0.9300
C5 Fe1 2.090(3)
C5 H5 0.9300
C6 C7 1.377(4)
C6 C11 1.398(4)
C6 P1 1.833(3)
C7 C8 1.393(4)
C7 H7 0.9300
C8 C9 1.388(4)
C8 H8 0.9300
C9 C10 1.368(5)
C9 H9 0.9300
C10 C11 1.383(4)
C10 H10 0.9300
C11 H11 0.9300
C12 C17 1.380(4)
C12 C13 1.395(4)
C12 P1 1.845(3)
C13 C14 1.385(4)
C13 H13 0.9300
C14 C15 1.368(6)
C14 H14 0.9300
C15 C16 1.381(5)
C15 H15 0.9300
C16 C17 1.399(4)
C16 H16 0.9300
C17 H17 0.9300
C18 C19 1.525(3)
C18 P1 1.855(3)
C18 H18A 0.9700
C18 H18B 0.9700
C19 P2 1.847(3)
C19 H19A 0.9700
C19 H19B 0.9700
C20 C21 1.380(4)
C20 C25 1.389(4)
C20 P2 1.847(3)
C21 C22 1.397(4)
C21 H21 0.9300
C22 C23 1.381(5)
C22 H22 0.9300
C23 C24 1.368(5)
C23 H23 0.9300
C24 C25 1.388(4)
C24 H24 0.9300
C25 H25 0.9300
C26 C27 1.398(4)
C26 C31 1.401(4)
C26 P2 1.833(2)
C27 C28 1.378(4)
C27 H27 0.9300
C28 C29 1.387(5)
C28 H28 0.9300
C29 C30 1.386(5)
C29 H29 0.9300
C30 C31 1.390(4)
C30 H30 0.9300
C31 H31 0.9300
C32 C33 1.221(4)
C32 Fe1 1.902(3)
C33 C34 1.409(4)
C34 C35 1.363(4)
C34 O1 1.390(3)
C35 C36 1.413(4)
C35 H35 0.9300
C36 C37 1.358(4)
C36 H36 0.9300
C37 O1 1.386(3)
C37 C38 1.413(4)
C38 C39 1.220(4)
C39 Fe2 1.903(3)
C40 C44 1.410(4)
C40 C41 1.422(5)
C40 Fe2 2.106(3)
C40 H40 0.9300
C41 C42 1.407(4)
C41 Fe2 2.094(3)
C41 H41 0.9300
C42 C43 1.429(4)
C42 Fe2 2.095(3)
C42 H42 0.9300
C43 C44 1.402(4)
C43 Fe2 2.103(3)
C43 H43 0.9300
C44 Fe2 2.112(3)
C44 H44 0.9300
C45 C50 1.380(4)
C45 C46 1.390(4)
C45 P3 1.840(3)
C46 C47 1.385(4)
C46 H46 0.9300
C47 C48 1.377(4)
C47 H47 0.9300
C48 C49 1.386(4)
C48 H48 0.9300
C49 C50 1.392(4)
C49 H49 0.9300
C50 H50 0.9300
C51 C56 1.387(4)
C51 C52 1.388(4)
C51 P3 1.836(3)
C52 C53 1.390(4)
C52 H52 0.9300
C53 C54 1.375(4)
C53 H53 0.9300
C54 C55 1.377(4)
C54 H54 0.9300
C55 C56 1.379(4)
C55 H55 0.9300
C56 H56 0.9300
C57 C58 1.522(4)
C57 P3 1.866(3)
C57 H57A 0.9700
C57 H57B 0.9700
C58 P4 1.841(3)
C58 H58A 0.9700
C58 H58B 0.9700
C59 C64 1.382(4)
C59 C60 1.397(4)
C59 P4 1.851(3)
C60 C61 1.388(4)
C60 H60 0.9300
C61 C62 1.369(5)
C61 H61 0.9300
C62 C63 1.379(5)
C62 H62 0.9300
C63 C64 1.390(4)
C63 H63 0.9300
C64 H64 0.9300
C65 C70 1.387(4)
C65 C66 1.389(4)
C65 P4 1.836(3)
C66 C67 1.383(4)
C66 H66 0.9300
C67 C68 1.380(5)
C67 H67 0.9300
C68 C69 1.386(5)
C68 H68 0.9300
C69 C70 1.388(5)
C69 H69 0.9300
C70 H70 0.9300
P1 Fe1 2.1564(7)
P2 Fe1 2.1721(7)
P3 Fe2 2.1616(8)
P4 Fe2 2.1611(7)

loop_
_geom_torsion_atom_site_label_1
_geom_torsion_atom_site_label_2
_geom_torsion_atom_site_label_3
_geom_torsion_atom_site_label_4
_geom_torsion
C5 C1 C2 C3 0.1(3)
Fe1 C1 C2 C3 -60.51(19)
C5 C1 C2 Fe1 60.56(18)
C1 C2 C3 C4 0.0(3)
Fe1 C2 C3 C4 -60.14(19)
C1 C2 C3 Fe1 60.10(18)
C2 C3 C4 C5 0.0(3)
Fe1 C3 C4 C5 -60.12(19)
C2 C3 C4 Fe1 60.14(19)
C3 C4 C5 C1 0.0(3)
Fe1 C4 C5 C1 -60.21(18)
C3 C4 C5 Fe1 60.23(19)
C2 C1 C5 C4 0.0(3)
Fe1 C1 C5 C4 60.62(19)
C2 C1 C5 Fe1 -60.67(18)
C11 C6 C7 C8 0.5(4)
P1 C6 C7 C8 179.3(2)
C6 C7 C8 C9 0.0(4)
C7 C8 C9 C10 -0.4(4)
C8 C9 C10 C11 0.1(4)
C9 C10 C11 C6 0.4(4)
C7 C6 C11 C10 -0.7(4)
P1 C6 C11 C10 -179.6(2)
C17 C12 C13 C14 2.4(5)
P1 C12 C13 C14 -179.2(3)
C12 C13 C14 C15 0.3(6)
C13 C14 C15 C16 -2.5(6)
C14 C15 C16 C17 2.1(5)
C13 C12 C17 C16 -2.8(4)
P1 C12 C17 C16 178.9(2)
C15 C16 C17 C12 0.6(5)
P1 C18 C19 P2 -36.1(2)
C25 C20 C21 C22 0.8(4)
P2 C20 C21 C22 -177.3(2)
C20 C21 C22 C23 -0.2(5)
C21 C22 C23 C24 -0.2(5)
C22 C23 C24 C25 0.1(5)
C23 C24 C25 C20 0.5(5)
C21 C20 C25 C24 -1.0(4)
P2 C20 C25 C24 177.2(2)
C31 C26 C27 C28 1.2(4)
P2 C26 C27 C28 178.9(2)
C26 C27 C28 C29 1.4(4)
C27 C28 C29 C30 -2.8(4)
C28 C29 C30 C31 1.5(4)
C29 C30 C31 C26 1.1(4)
C27 C26 C31 C30 -2.4(4)
P2 C26 C31 C30 180.0(2)
O1 C34 C35 C36 1.2(3)
C33 C34 C35 C36 179.2(3)
C34 C35 C36 C37 -0.6(3)
C35 C36 C37 O1 -0.3(3)
C35 C36 C37 C38 -178.6(3)
C36 C37 C38 C39 11.9(14)
O1 C37 C38 C39 -166.3(11)
C44 C40 C41 C42 -0.3(3)
Fe2 C40 C41 C42 60.6(2)
C44 C40 C41 Fe2 -60.97(19)
C40 C41 C42 C43 0.1(3)
Fe2 C41 C42 C43 60.88(19)
C40 C41 C42 Fe2 -60.78(19)
C41 C42 C43 C44 0.2(3)
Fe2 C42 C43 C44 61.02(19)
C41 C42 C43 Fe2 -60.83(19)
C42 C43 C44 C40 -0.4(3)
Fe2 C43 C44 C40 59.89(19)
C42 C43 C44 Fe2 -60.29(19)
C41 C40 C44 C43 0.5(3)
Fe2 C40 C44 C43 -59.9(2)
C41 C40 C44 Fe2 60.36(19)
C50 C45 C46 C47 0.0(4)
P3 C45 C46 C47 -174.3(2)
C45 C46 C47 C48 1.2(4)
C46 C47 C48 C49 -1.8(4)
C47 C48 C49 C50 1.1(4)
C46 C45 C50 C49 -0.6(4)
P3 C45 C50 C49 173.6(2)
C48 C49 C50 C45 0.1(4)
C56 C51 C52 C53 -1.5(4)
P3 C51 C52 C53 -170.3(2)
C51 C52 C53 C54 1.3(5)
C52 C53 C54 C55 -0.4(5)
C53 C54 C55 C56 -0.4(5)
C54 C55 C56 C51 0.2(5)
C52 C51 C56 C55 0.8(4)
P3 C51 C56 C55 169.8(2)
P3 C57 C58 P4 -39.3(2)
C64 C59 C60 C61 -1.2(4)
P4 C59 C60 C61 176.1(2)
C59 C60 C61 C62 -0.4(5)
C60 C61 C62 C63 1.3(5)
C61 C62 C63 C64 -0.4(5)
C60 C59 C64 C63 2.0(4)
P4 C59 C64 C63 -175.4(2)
C62 C63 C64 C59 -1.2(5)
C70 C65 C66 C67 0.5(4)
P4 C65 C66 C67 -177.6(2)
C65 C66 C67 C68 -0.3(5)
C66 C67 C68 C69 0.0(5)
C67 C68 C69 C70 0.2(5)
C66 C65 C70 C69 -0.4(4)
P4 C65 C70 C69 177.8(3)
C68 C69 C70 C65 0.0(5)
C36 C37 O1 C34 1.0(3)
C38 C37 O1 C34 179.5(2)
C35 C34 O1 C37 -1.4(3)
C33 C34 O1 C37 -179.7(2)
C7 C6 P1 C12 -124.4(2)
C11 C6 P1 C12 54.4(2)
C7 C6 P1 C18 128.6(2)
C11 C6 P1 C18 -52.6(2)
C7 C6 P1 Fe1 5.0(2)
C11 C6 P1 Fe1 -176.16(17)
C17 C12 P1 C6 -143.7(2)
C13 C12 P1 C6 37.9(3)
C17 C12 P1 C18 -36.6(3)
C13 C12 P1 C18 145.1(2)
C17 C12 P1 Fe1 86.1(2)
C13 C12 P1 Fe1 -92.2(2)
C19 C18 P1 C6 -117.03(19)
C19 C18 P1 C12 139.27(18)
C19 C18 P1 Fe1 11.8(2)
C27 C26 P2 C19 143.8(2)
C31 C26 P2 C19 -38.7(2)
C27 C26 P2 C20 39.0(2)
C31 C26 P2 C20 -143.4(2)
C27 C26 P2 Fe1 -97.0(2)
C31 C26 P2 Fe1 80.5(2)
C18 C19 P2 C26 173.99(17)
C18 C19 P2 C20 -81.68(19)
C18 C19 P2 Fe1 46.91(18)
C21 C20 P2 C26 -126.2(2)
C25 C20 P2 C26 55.7(2)
C21 C20 P2 C19 126.1(2)
C25 C20 P2 C19 -52.0(2)
C21 C20 P2 Fe1 8.0(3)
C25 C20 P2 Fe1 -170.08(19)
C56 C51 P3 C45 36.6(2)
C52 C51 P3 C45 -154.7(2)
C56 C51 P3 C57 142.6(2)
C52 C51 P3 C57 -48.7(3)
C56 C51 P3 Fe2 -96.1(2)
C52 C51 P3 Fe2 72.6(2)
C50 C45 P3 C51 -111.2(2)
C46 C45 P3 C51 63.0(2)
C50 C45 P3 C57 140.3(2)
C46 C45 P3 C57 -45.4(2)
C50 C45 P3 Fe2 14.3(3)
C46 C45 P3 Fe2 -171.49(17)
C58 C57 P3 C51 137.56(18)
C58 C57 P3 C45 -118.42(18)
C58 C57 P3 Fe2 15.3(2)
C70 C65 P4 C58 61.9(3)
C66 C65 P4 C58 -119.9(2)
C70 C65 P4 C59 -44.9(3)
C66 C65 P4 C59 133.2(2)
C70 C65 P4 Fe2 -178.3(2)
C66 C65 P4 Fe2 -0.2(3)
C57 C58 P4 C65 177.69(17)
C57 C58 P4 C59 -76.82(19)
C57 C58 P4 Fe2 49.49(18)
C64 C59 P4 C65 -81.7(2)
C60 C59 P4 C65 101.1(3)
C64 C59 P4 C58 170.8(2)
C60 C59 P4 C58 -6.5(3)
C64 C59 P4 Fe2 52.4(3)
C60 C59 P4 Fe2 -124.8(2)
